data_7128507
loop_
_publ_author_name
'Sugiura, Shinya'
'Maeda, Hiromitsu'

_publ_section_title
;
 Pyrrole-bridged quinones: \p-electronic systems that modulate electronic
 structures by tautomerism and deprotonation.
;
_journal_issue 57
_journal_name_full 'Chemical communications (Cambridge, England)'
_journal_page_first 6983
_journal_page_last 6986
_journal_paper_doi 10.1039/d1cc02691g
_journal_volume 57
_journal_year 2021
_chemical_formula_sum 'C51.37 H64.89 N O6.63'
_chemical_formula_weight 802.47
_space_group_crystal_system trigonal
_space_group_IT_number 148
_space_group_name_Hall '-R 3'
_space_group_name_H-M_alt 'R -3 :H'
_atom_sites_solution_hydrogens geom
_audit_creation_method SHELXL-2018/3
_audit_update_record
;
2021-04-09 deposited with the CCDC.	2021-06-17 downloaded from the CCDC.
;
_cell_angle_alpha 90
_cell_angle_beta 90
_cell_angle_gamma 120
_cell_formula_units_Z 18
_cell_length_a 47.954(2)
_cell_length_b 47.954(2)
_cell_length_c 13.5821(10)
_cell_measurement_reflns_used 9989
_cell_measurement_temperature 90
_cell_measurement_theta_max 24.81
_cell_measurement_theta_min 2.25
_cell_volume 27049(3)
_computing_cell_refinement 'APEX3 v2019.11 (Bruker AXS Inc., 2019)'
_computing_data_collection 'Bruker Instrument Service V6.2.14 (Bruker AXS Inc., 2020)'
_computing_data_reduction 'SAINT V8.40B (Bruker AXS Inc., 2013)'
_computing_structure_refinement 'SHELXL-2014 (Sheldrick, 2014)'
_computing_structure_solution 'SHELXT (Sheldrick, 2013)'
_diffrn_ambient_temperature 90
_diffrn_detector_area_resol_mean 7.391
_diffrn_measured_fraction_theta_full 0.998
_diffrn_measured_fraction_theta_max 0.998
_diffrn_measurement_device_type 'Bruker D8 goniometer'
_diffrn_measurement_method 'omega scans'
_diffrn_radiation_monochromator 'Incoatec Helios multilayered confocal mirror'
_diffrn_radiation_type MoK\a
_diffrn_radiation_wavelength 0.71073
_diffrn_reflns_av_R_equivalents 0.1345
_diffrn_reflns_av_unetI/netI 0.0772
_diffrn_reflns_Laue_measured_fraction_full 0.998
_diffrn_reflns_Laue_measured_fraction_max 0.998
_diffrn_reflns_limit_h_max 56
_diffrn_reflns_limit_h_min -56
_diffrn_reflns_limit_k_max 56
_diffrn_reflns_limit_k_min -56
_diffrn_reflns_limit_l_max 15
_diffrn_reflns_limit_l_min -16
_diffrn_reflns_number 89696
_diffrn_reflns_point_group_measured_fraction_full 0.998
_diffrn_reflns_point_group_measured_fraction_max 0.998
_diffrn_reflns_theta_full 24.820
_diffrn_reflns_theta_max 24.820
_diffrn_reflns_theta_min 1.983
_diffrn_source 'sealed tube'
_exptl_absorpt_coefficient_mu 0.058
_exptl_absorpt_correction_T_max 0.989
_exptl_absorpt_correction_T_min 0.801
_exptl_absorpt_correction_type multi-scan
_exptl_absorpt_process_details
;
SADABS Sheldrick 1996
;
_exptl_crystal_colour block
_exptl_crystal_density_diffrn 0.887
_exptl_crystal_description colorless
_exptl_crystal_F_000 7797
_exptl_crystal_size_max 0.50
_exptl_crystal_size_mid 0.20
_exptl_crystal_size_min 0.20
_refine_diff_density_max 0.608
_refine_diff_density_min -0.348
_refine_diff_density_rms 0.073
_refine_ls_extinction_method none
_refine_ls_goodness_of_fit_ref 1.035
_refine_ls_hydrogen_treatment constr
_refine_ls_matrix_type full
_refine_ls_number_parameters 562
_refine_ls_number_reflns 10357
_refine_ls_number_restraints 7
_refine_ls_restrained_S_all 1.038
_refine_ls_R_factor_all 0.1450
_refine_ls_R_factor_gt 0.1069
_refine_ls_shift/su_max 0.000
_refine_ls_shift/su_mean 0.000
_refine_ls_structure_factor_coef Fsqd
_refine_ls_weighting_details 'w=1/[\s^2^(Fo^2^)+(0.1754P)^2^+69.3305P] where P=(Fo^2^+2Fc^2^)/3'
_refine_ls_weighting_scheme calc
_refine_ls_wR_factor_gt 0.2897
_refine_ls_wR_factor_ref 0.3237
_reflns_Friedel_coverage 0.000
_reflns_number_gt 7019
_reflns_number_total 10357
_reflns_threshold_expression 'I > 2\s(I)'
_cod_data_source_file d1cc02691g2.cif
_cod_data_source_block shelxl
_cod_depositor_comments 'Adding full bibliography for 7128507--7128511.cif.'
_cod_database_code 7128507
_shelx_shelxl_version_number 2018/3
_shelx_space_group_comment
;
The symmetry employed for this shelxl refinement is uniquely defined
by the following loop, which should always be used as a source of
symmetry information in preference to the above space-group names.
They are only intended as comments.
;
_shelx_estimated_absorpt_t_min 0.972
_shelx_estimated_absorpt_t_max 0.989

loop_
_space_group_symop_operation_xyz
'x, y, z'
'-y, x-y, z'
'-x+y, -x, z'
'x+2/3, y+1/3, z+1/3'
'-y+2/3, x-y+1/3, z+1/3'
'-x+y+2/3, -x+1/3, z+1/3'
'x+1/3, y+2/3, z+2/3'
'-y+1/3, x-y+2/3, z+2/3'
'-x+y+1/3, -x+2/3, z+2/3'
'-x, -y, -z'
'y, -x+y, -z'
'x-y, x, -z'
'-x+2/3, -y+1/3, -z+1/3'
'y+2/3, -x+y+1/3, -z+1/3'
'x-y+2/3, x+1/3, -z+1/3'
'-x+1/3, -y+2/3, -z+2/3'
'y+1/3, -x+y+2/3, -z+2/3'
'x-y+1/3, x+2/3, -z+2/3'

loop_
_atom_site_label
_atom_site_type_symbol
_atom_site_fract_x
_atom_site_fract_y
_atom_site_fract_z
_atom_site_U_iso_or_equiv
_atom_site_adp_type
_atom_site_occupancy
_atom_site_site_symmetry_order
_atom_site_calc_flag
_atom_site_refinement_flags_posn
_atom_site_refinement_flags_adp
_atom_site_refinement_flags_occupancy
_atom_site_disorder_assembly
_atom_site_disorder_group
N1 N 0.74896(6) 0.66688(7) 0.29669(19) 0.0399(6) Uani 1 1 d . . . . .
H1 H 0.769512 0.681049 0.304393 0.048 Uiso 1 1 calc R U . . .
O1 O 0.76275(8) 0.80314(7) 0.3928(2) 0.0800(9) Uani 1 1 d . . . . .
O3 O 0.82277(6) 0.58781(7) 0.22494(19) 0.0562(7) Uani 1 1 d . . . . .
O4 O 0.85095(6) 0.61839(6) 0.09674(18) 0.0526(6) Uani 1 1 d . . . . .
C1 C 0.75185(11) 0.77001(9) 0.3766(3) 0.0584(10) Uani 1 1 d . . . . .
C2 C 0.72279(11) 0.75172(10) 0.3269(3) 0.0600(11) Uani 1 1 d . . . . .
C3 C 0.71386(9) 0.71976(9) 0.3056(2) 0.0507(9) Uani 1 1 d . . . . .
H3 H 0.694608 0.706887 0.269588 0.061 Uiso 1 1 calc R U . . .
C4 C 0.73225(8) 0.70623(8) 0.3354(2) 0.0416(8) Uani 1 1 d . . . . .
C5 C 0.75951(8) 0.72528(8) 0.3913(2) 0.0452(8) Uani 1 1 d . . . . .
H5 H 0.771595 0.715987 0.415742 0.054 Uiso 1 1 calc R U . . .
C6 C 0.76994(9) 0.75730(9) 0.4133(3) 0.0556(10) Uani 1 1 d . . . . .
C7A C 0.7054(2) 0.7685(2) 0.2929(6) 0.040(2) Uiso 0.468(16) 1 d . . P A 6
C8A C 0.7229(3) 0.7969(3) 0.2180(8) 0.073(3) Uiso 0.468(16) 1 d . . P A 6
H8A1 H 0.739791 0.815806 0.252140 0.109 Uiso 0.468(16) 1 calc R U P A 6
H8A2 H 0.707310 0.802086 0.189368 0.109 Uiso 0.468(16) 1 calc R U P A 6
H8A3 H 0.732597 0.790475 0.165477 0.109 Uiso 0.468(16) 1 calc R U P A 6
C9A C 0.6974(4) 0.7873(5) 0.3661(13) 0.107(5) Uiso 0.468(16) 1 d . . P A 6
H9A1 H 0.695766 0.804357 0.331653 0.160 Uiso 0.468(16) 1 calc R U P A 6
H9A2 H 0.714388 0.796847 0.415998 0.160 Uiso 0.468(16) 1 calc R U P A 6
H9A3 H 0.676793 0.772752 0.398127 0.160 Uiso 0.468(16) 1 calc R U P A 6
C10A C 0.6772(4) 0.7463(4) 0.2291(12) 0.097(5) Uiso 0.468(16) 1 d . . P A 6
H10A H 0.665921 0.757451 0.207208 0.145 Uiso 0.468(16) 1 calc R U P A 6
H10B H 0.684984 0.739782 0.171691 0.145 Uiso 0.468(16) 1 calc R U P A 6
H10C H 0.662413 0.727113 0.267064 0.145 Uiso 0.468(16) 1 calc R U P A 6
C7B C 0.6929(3) 0.7579(3) 0.3035(7) 0.061(3) Uiso 0.532(16) 1 d . . P A 7
C8B C 0.7057(4) 0.7810(4) 0.2164(10) 0.114(5) Uiso 0.532(16) 1 d . . P A 7
H8B1 H 0.695118 0.769462 0.155884 0.172 Uiso 0.532(16) 1 calc R U P A 7
H8B2 H 0.729025 0.789739 0.210628 0.172 Uiso 0.532(16) 1 calc R U P A 7
H8B3 H 0.701371 0.798703 0.226708 0.172 Uiso 0.532(16) 1 calc R U P A 7
C9B C 0.6903(2) 0.7752(2) 0.3924(7) 0.057(2) Uiso 0.532(16) 1 d . . P A 7
H9B1 H 0.711943 0.790907 0.415399 0.085 Uiso 0.532(16) 1 calc R U P A 7
H9B2 H 0.678779 0.759519 0.444848 0.085 Uiso 0.532(16) 1 calc R U P A 7
H9B3 H 0.678533 0.786281 0.375048 0.085 Uiso 0.532(16) 1 calc R U P A 7
C10B C 0.6649(3) 0.7334(3) 0.2718(8) 0.079(3) Uiso 0.532(16) 1 d . . P A 7
H10D H 0.650983 0.741569 0.248925 0.118 Uiso 0.532(16) 1 calc R U P A 7
H10E H 0.654336 0.718116 0.325773 0.118 Uiso 0.532(16) 1 calc R U P A 7
H10F H 0.669020 0.722487 0.217343 0.118 Uiso 0.532(16) 1 calc R U P A 7
C11 C 0.79976(11) 0.77634(11) 0.4808(4) 0.0763(13) Uani 1 1 d . . . . .
C12 C 0.81290(13) 0.75506(15) 0.5174(5) 0.107(2) Uani 1 1 d . . . . .
H12A H 0.795919 0.736506 0.552685 0.161 Uiso 1 1 calc R U . . .
H12B H 0.831083 0.767491 0.561809 0.161 Uiso 1 1 calc R U . . .
H12C H 0.820128 0.747523 0.461095 0.161 Uiso 1 1 calc R U . . .
C13 C 0.82732(14) 0.80548(15) 0.4277(5) 0.123(3) Uani 1 1 d . . . . .
H13A H 0.846995 0.814063 0.467262 0.185 Uiso 1 1 calc R U . . .
H13B H 0.821473 0.822195 0.418764 0.185 Uiso 1 1 calc R U . . .
H13C H 0.831021 0.798722 0.363227 0.185 Uiso 1 1 calc R U . . .
C14 C 0.78925(14) 0.78793(14) 0.5728(4) 0.0934(16) Uani 1 1 d . . . . .
H14A H 0.772745 0.769236 0.608813 0.140 Uiso 1 1 calc R U . . .
H14B H 0.780446 0.801559 0.552040 0.140 Uiso 1 1 calc R U . . .
H14C H 0.807915 0.800324 0.615562 0.140 Uiso 1 1 calc R U . . .
O2A O 0.7950(2) 0.81686(16) 0.2568(5) 0.072(2) Uiso 0.495(12) 1 d . . P B 8
C15A C 0.7863(3) 0.8245(2) 0.3296(7) 0.064(3) Uiso 0.495(12) 1 d . . P B 8
C16A C 0.7966(3) 0.8579(3) 0.3605(9) 0.088(4) Uiso 0.495(12) 1 d . . P B 8
H16A H 0.809058 0.862816 0.421529 0.133 Uiso 0.495(12) 1 calc R U P B 8
H16B H 0.777552 0.860052 0.371534 0.133 Uiso 0.495(12) 1 calc R U P B 8
H16C H 0.809935 0.872902 0.308766 0.133 Uiso 0.495(12) 1 calc R U P B 8
O2B O 0.7368(4) 0.8009(4) 0.5297(13) 0.076(6) Uiso 0.185(7) 1 d . . P B 9
C15B C 0.7535(7) 0.8186(7) 0.468(2) 0.079(8) Uiso 0.185(7) 1 d . . P B 9
C16B C 0.7698(11) 0.8529(10) 0.453(3) 0.137(15) Uiso 0.185(7) 1 d . . P B 9
H16D H 0.781500 0.858239 0.390033 0.206 Uiso 0.185(7) 1 calc R U P B 9
H16E H 0.753952 0.860143 0.451058 0.206 Uiso 0.185(7) 1 calc R U P B 9
H16F H 0.785005 0.863722 0.506630 0.206 Uiso 0.185(7) 1 calc R U P B 9
O2C O 0.7780(4) 0.8120(3) 0.2321(10) 0.095(5) Uiso 0.323(13) 1 d . . P B 10
C15C C 0.7719(5) 0.8201(5) 0.3029(16) 0.088(6) Uiso 0.323(13) 1 d . . P B 10
C16C C 0.7770(7) 0.8542(6) 0.3334(19) 0.130(9) Uiso 0.323(13) 1 d . . P B 10
H16G H 0.790463 0.870290 0.284123 0.195 Uiso 0.323(13) 1 calc R U P B 10
H16H H 0.787569 0.860404 0.397775 0.195 Uiso 0.323(13) 1 calc R U P B 10
H16I H 0.756040 0.853155 0.337076 0.195 Uiso 0.323(13) 1 calc R U P B 10
C17 C 0.72440(7) 0.67371(8) 0.3074(2) 0.0399(8) Uani 1 1 d . . . . .
C18 C 0.69584(7) 0.64494(8) 0.2910(2) 0.0390(7) Uani 1 1 d . . . . .
C19 C 0.70400(7) 0.62056(8) 0.2703(2) 0.0406(8) Uani 1 1 d . . . . .
C20 C 0.73721(7) 0.63513(8) 0.2725(2) 0.0392(7) Uani 1 1 d . . . . .
C21 C 0.66211(7) 0.63841(8) 0.2989(2) 0.0383(7) Uani 1 1 d . . . . .
C22 C 0.64284(7) 0.61985(7) 0.3763(2) 0.0381(7) Uani 1 1 d . . . . .
H22 H 0.651391 0.611621 0.423835 0.046 Uiso 1 1 calc R U . . .
C23 C 0.61136(7) 0.61320(8) 0.3851(2) 0.0409(8) Uani 1 1 d . . . . .
H23 H 0.598460 0.600482 0.438451 0.049 Uiso 1 1 calc R U . . .
C24 C 0.59871(7) 0.62496(8) 0.3167(2) 0.0431(8) Uani 1 1 d . . . . .
H24 H 0.577116 0.620463 0.322838 0.052 Uiso 1 1 calc R U . . .
C25 C 0.61743(8) 0.64323(10) 0.2395(3) 0.0544(10) Uani 1 1 d . . . . .
H25 H 0.608680 0.651296 0.192040 0.065 Uiso 1 1 calc R U . . .
C26 C 0.64893(8) 0.64996(10) 0.2303(2) 0.0510(9) Uani 1 1 d . . . . .
H26 H 0.661639 0.662598 0.176502 0.061 Uiso 1 1 calc R U . . .
C27 C 0.68136(8) 0.58628(9) 0.2510(3) 0.0470(9) Uani 1 1 d . . . . .
C28 C 0.65799(8) 0.57705(10) 0.1778(3) 0.0590(10) Uani 1 1 d . . . . .
H28 H 0.656214 0.593074 0.141790 0.071 Uiso 1 1 calc R U . . .
C29 C 0.63755(10) 0.54520(13) 0.1573(4) 0.0819(15) Uani 1 1 d . . . . .
H29 H 0.621838 0.539282 0.106919 0.098 Uiso 1 1 calc R U . . .
C30 C 0.63968(12) 0.52174(13) 0.2094(5) 0.0911(18) Uani 1 1 d . . . . .
H30 H 0.625425 0.499687 0.194618 0.109 Uiso 1 1 calc R U . . .
C31 C 0.66247(12) 0.53000(11) 0.2832(4) 0.0816(15) Uani 1 1 d . . . . .
H31 H 0.664004 0.513783 0.318916 0.098 Uiso 1 1 calc R U . . .
C32 C 0.68306(9) 0.56243(10) 0.3042(3) 0.0631(11) Uani 1 1 d . . . . .
H32 H 0.698449 0.568314 0.355586 0.076 Uiso 1 1 calc R U . . .
C33 C 0.75944(7) 0.62294(8) 0.2554(2) 0.0397(7) Uani 1 1 d . . . . .
C34 C 0.75272(8) 0.59822(8) 0.1899(2) 0.0451(8) Uani 1 1 d . . . . .
H34 H 0.733319 0.589353 0.152998 0.054 Uiso 1 1 calc R U . . .
C35 C 0.77307(8) 0.58588(9) 0.1761(3) 0.0480(8) Uani 1 1 d . . . . .
C36 C 0.80204(8) 0.60078(9) 0.2302(3) 0.0458(8) Uani 1 1 d . . . . .
C37 C 0.81026(7) 0.62591(8) 0.2975(2) 0.0419(8) Uani 1 1 d . . . . .
C38 C 0.78812(7) 0.63644(8) 0.3082(2) 0.0405(8) Uani 1 1 d . . . . .
H38 H 0.792767 0.653423 0.353078 0.049 Uiso 1 1 calc R U . . .
C39 C 0.76234(10) 0.55738(11) 0.1042(4) 0.0674(11) Uani 1 1 d . . . . .
C40A C 0.7276(2) 0.5360(2) 0.1073(8) 0.057(2) Uiso 0.484(10) 1 d . . P C 1
H40A H 0.721445 0.518645 0.059126 0.085 Uiso 0.484(10) 1 calc R U P C 1
H40B H 0.716798 0.548149 0.091590 0.085 Uiso 0.484(10) 1 calc R U P C 1
H40C H 0.721272 0.526686 0.173404 0.085 Uiso 0.484(10) 1 calc R U P C 1
C41A C 0.7801(3) 0.5399(3) 0.1076(8) 0.086(4) Uiso 0.484(10) 1 d . . P C 1
H41A H 0.781894 0.534488 0.176078 0.128 Uiso 0.484(10) 1 calc R U P C 1
H41B H 0.801710 0.553422 0.080181 0.128 Uiso 0.484(10) 1 calc R U P C 1
H41C H 0.768641 0.520054 0.068929 0.128 Uiso 0.484(10) 1 calc R U P C 1
C42A C 0.7713(3) 0.5738(3) -0.0060(7) 0.078(3) Uiso 0.484(10) 1 d . . P C 1
H42A H 0.794504 0.588962 -0.009991 0.117 Uiso 0.484(10) 1 calc R U P C 1
H42B H 0.759539 0.585333 -0.017833 0.117 Uiso 0.484(10) 1 calc R U P C 1
H42C H 0.765195 0.556946 -0.055757 0.117 Uiso 0.484(10) 1 calc R U P C 1
C40B C 0.7276(2) 0.5444(3) 0.0644(9) 0.073(3) Uiso 0.516(10) 1 d . . P C 2
H40D H 0.727095 0.560864 0.022862 0.110 Uiso 0.516(10) 1 calc R U P C 2
H40E H 0.712762 0.539344 0.119785 0.110 Uiso 0.516(10) 1 calc R U P C 2
H40F H 0.721191 0.524942 0.025453 0.110 Uiso 0.516(10) 1 calc R U P C 2
C41B C 0.7595(4) 0.5270(4) 0.1721(12) 0.134(6) Uiso 0.516(10) 1 d . . P C 2
H41D H 0.747819 0.506876 0.135072 0.202 Uiso 0.516(10) 1 calc R U P C 2
H41E H 0.747929 0.525396 0.233219 0.202 Uiso 0.516(10) 1 calc R U P C 2
H41F H 0.781164 0.531049 0.187859 0.202 Uiso 0.516(10) 1 calc R U P C 2
C42B C 0.7844(3) 0.5617(3) 0.0254(9) 0.098(4) Uiso 0.516(10) 1 d . . P C 2
H42D H 0.790153 0.581602 -0.010271 0.148 Uiso 0.516(10) 1 calc R U P C 2
H42E H 0.774134 0.543366 -0.019987 0.148 Uiso 0.516(10) 1 calc R U P C 2
H42F H 0.803913 0.562962 0.052927 0.148 Uiso 0.516(10) 1 calc R U P C 2
C43 C 0.84105(9) 0.64234(10) 0.3610(3) 0.0541(10) Uani 1 1 d . . . . .
C44A C 0.8502(4) 0.6219(3) 0.4119(11) 0.058(4) Uiso 0.399(19) 1 d . . P D 3
H44A H 0.871162 0.635207 0.443783 0.087 Uiso 0.399(19) 1 calc R U P D 3
H44B H 0.851794 0.607280 0.364868 0.087 Uiso 0.399(19) 1 calc R U P D 3
H44C H 0.834024 0.609374 0.461966 0.087 Uiso 0.399(19) 1 calc R U P D 3
C45A C 0.8702(2) 0.6684(3) 0.2885(8) 0.044(3) Uiso 0.399(19) 1 d . . P D 3
H45A H 0.889155 0.682422 0.328363 0.066 Uiso 0.399(19) 1 calc R U P D 3
H45B H 0.862869 0.681566 0.253927 0.066 Uiso 0.399(19) 1 calc R U P D 3
H45C H 0.875753 0.656791 0.240403 0.066 Uiso 0.399(19) 1 calc R U P D 3
C46A C 0.8374(3) 0.6613(4) 0.4443(9) 0.051(4) Uiso 0.399(19) 1 d . . P D 3
H46A H 0.817736 0.647275 0.481546 0.077 Uiso 0.399(19) 1 calc R U P D 3
H46B H 0.835883 0.679457 0.417144 0.077 Uiso 0.399(19) 1 calc R U P D 3
H46C H 0.856055 0.669429 0.488102 0.077 Uiso 0.399(19) 1 calc R U P D 3
C44B C 0.8625(4) 0.6240(4) 0.3607(13) 0.061(5) Uiso 0.266(10) 1 d . . P D 4
H44D H 0.870618 0.624510 0.294047 0.092 Uiso 0.266(10) 1 calc R U P D 4
H44E H 0.848950 0.601596 0.381650 0.092 Uiso 0.266(10) 1 calc R U P D 4
H44F H 0.880716 0.635056 0.406087 0.092 Uiso 0.266(10) 1 calc R U P D 4
C45B C 0.8620(5) 0.6740(5) 0.3285(16) 0.078(6) Uiso 0.266(10) 1 d . . P D 4
H45D H 0.851712 0.687102 0.338062 0.117 Uiso 0.266(10) 1 calc R U P D 4
H45E H 0.866757 0.673740 0.258500 0.117 Uiso 0.266(10) 1 calc R U P D 4
H45F H 0.882040 0.683312 0.366449 0.117 Uiso 0.266(10) 1 calc R U P D 4
C46B C 0.8292(5) 0.6349(6) 0.4667(15) 0.091(7) Uiso 0.266(10) 1 d . . P D 4
H46D H 0.847483 0.646250 0.511648 0.137 Uiso 0.266(10) 1 calc R U P D 4
H46E H 0.818917 0.611678 0.478147 0.137 Uiso 0.266(10) 1 calc R U P D 4
H46F H 0.813578 0.642059 0.478391 0.137 Uiso 0.266(10) 1 calc R U P D 4
C44C C 0.8373(6) 0.6153(5) 0.4373(15) 0.085(5) Uiso 0.350(19) 1 d . . P D 5
H44G H 0.835660 0.596848 0.401124 0.128 Uiso 0.350(19) 1 calc R U P D 5
H44H H 0.817791 0.608299 0.476733 0.128 Uiso 0.350(19) 1 calc R U P D 5
H44I H 0.856112 0.624146 0.480744 0.128 Uiso 0.350(19) 1 calc R U P D 5
C45C C 0.8702(3) 0.6569(5) 0.3093(12) 0.066(4) Uiso 0.350(19) 1 d . . P D 5
H45G H 0.872946 0.640264 0.276090 0.100 Uiso 0.350(19) 1 calc R U P D 5
H45H H 0.888021 0.668759 0.355357 0.100 Uiso 0.350(19) 1 calc R U P D 5
H45I H 0.870001 0.671762 0.260235 0.100 Uiso 0.350(19) 1 calc R U P D 5
C46C C 0.8432(3) 0.6726(4) 0.4295(8) 0.036(3) Uiso 0.350(19) 1 d . . P D 5
H46G H 0.863341 0.682607 0.467259 0.054 Uiso 0.350(19) 1 calc R U P D 5
H46H H 0.824895 0.664113 0.474858 0.054 Uiso 0.350(19) 1 calc R U P D 5
H46I H 0.842732 0.688718 0.386308 0.054 Uiso 0.350(19) 1 calc R U P D 5
C47 C 0.84683(8) 0.59880(9) 0.1579(3) 0.0483(9) Uani 1 1 d . . . . .
C48 C 0.86674(11) 0.58337(13) 0.1728(3) 0.0737(13) Uani 1 1 d . . . . .
H48A H 0.885843 0.593864 0.130547 0.110 Uiso 1 1 calc R U . . .
H48B H 0.854082 0.560484 0.155732 0.110 Uiso 1 1 calc R U . . .
H48C H 0.873425 0.585588 0.241849 0.110 Uiso 1 1 calc R U . . .
C61 C 0.7890(3) 0.8721(3) 0.0864(11) 0.131(5) Uiso 0.553(9) 1 d D . P . .
H61A H 0.801182 0.861544 0.105253 0.197 Uiso 0.553(9) 1 calc R U P . .
H61B H 0.778507 0.863715 0.022783 0.197 Uiso 0.553(9) 1 calc R U P . .
H61C H 0.772632 0.867858 0.136517 0.197 Uiso 0.553(9) 1 calc R U P . .
C62 C 0.8097(5) 0.9049(4) 0.0790(16) 0.194(8) Uiso 0.553(9) 1 d D . P . .
H62A H 0.796256 0.914964 0.089718 0.233 Uiso 0.553(9) 1 calc R U P . .
H62B H 0.816521 0.908935 0.009189 0.233 Uiso 0.553(9) 1 calc R U P . .
C63 C 0.8400(7) 0.9247(7) 0.138(2) 0.291(15) Uiso 0.553(9) 1 d D . P . .
H63A H 0.854942 0.916917 0.121348 0.350 Uiso 0.553(9) 1 calc R U P . .
H63B H 0.834030 0.919103 0.208411 0.350 Uiso 0.553(9) 1 calc R U P . .
C64 C 0.8594(7) 0.9615(7) 0.133(2) 0.267(13) Uiso 0.553(9) 1 d D . P . .
H64A H 0.847040 0.968869 0.092684 0.320 Uiso 0.553(9) 1 calc R U P . .
H64B H 0.879676 0.967734 0.097459 0.320 Uiso 0.553(9) 1 calc R U P . .
C65 C 0.8680(11) 0.9802(10) 0.232(3) 0.39(2) Uiso 0.553(9) 1 d D . P . .
H65A H 0.853430 0.988239 0.251769 0.471 Uiso 0.553(9) 1 calc R U P . .
H65B H 0.872441 0.969474 0.287217 0.471 Uiso 0.553(9) 1 calc R U P . .
C66 C 0.8982(11) 1.0046(10) 0.173(4) 0.43(3) Uiso 0.553(9) 1 d D . P . .
H66A H 0.912111 1.022842 0.215769 0.640 Uiso 0.553(9) 1 calc R U P . .
H66B H 0.910008 0.994001 0.150846 0.640 Uiso 0.553(9) 1 calc R U P . .
H66C H 0.891469 1.012300 0.116276 0.640 Uiso 0.553(9) 1 calc R U P . .
O70 O 0.7172(3) 0.8692(3) 0.3662(11) 0.226(9) Uiso 0.63(2) 1 d . . . . .
O71 O 0.8807(6) 0.8717(6) 0.1804(19) 0.542(14) Uiso 1 1 d . . . . .
O72 O 0.8689(7) 0.9276(7) 0.497(3) 0.641(18) Uiso 1 1 d . . . . .

loop_
_atom_site_aniso_label
_atom_site_aniso_U_11
_atom_site_aniso_U_22
_atom_site_aniso_U_33
_atom_site_aniso_U_23
_atom_site_aniso_U_13
_atom_site_aniso_U_12
N1 0.0274(13) 0.0510(17) 0.0432(15) -0.0027(12) -0.0040(11) 0.0210(12)
O1 0.107(3) 0.0611(18) 0.0734(19) -0.0021(15) 0.0200(17) 0.0430(18)
O3 0.0510(15) 0.0755(18) 0.0635(15) 0.0251(13) 0.0187(12) 0.0477(14)
O4 0.0424(14) 0.0595(16) 0.0626(16) 0.0158(13) 0.0126(11) 0.0305(12)
C1 0.079(3) 0.054(2) 0.044(2) -0.0021(17) 0.0089(19) 0.034(2)
C2 0.093(3) 0.077(3) 0.0362(19) -0.0026(18) 0.0057(19) 0.062(3)
C3 0.063(2) 0.072(2) 0.0356(17) -0.0116(16) -0.0070(15) 0.048(2)
C4 0.0405(18) 0.053(2) 0.0352(16) -0.0004(14) 0.0052(13) 0.0266(16)
C5 0.0410(19) 0.052(2) 0.0433(18) -0.0015(15) 0.0052(14) 0.0238(16)
C6 0.053(2) 0.058(2) 0.050(2) -0.0034(17) 0.0134(17) 0.0242(19)
C11 0.056(3) 0.070(3) 0.084(3) -0.031(2) 0.001(2) 0.017(2)
C12 0.075(3) 0.119(5) 0.134(5) -0.069(4) -0.054(3) 0.053(3)
C13 0.067(3) 0.103(4) 0.152(6) -0.035(4) 0.027(4) 0.006(3)
C14 0.100(4) 0.102(4) 0.077(3) -0.038(3) -0.013(3) 0.049(3)
C17 0.0333(17) 0.057(2) 0.0355(16) -0.0030(14) -0.0011(13) 0.0268(16)
C18 0.0330(17) 0.055(2) 0.0337(16) -0.0009(14) 0.0002(12) 0.0255(16)
C19 0.0316(17) 0.052(2) 0.0402(17) 0.0030(14) 0.0023(13) 0.0220(15)
C20 0.0335(17) 0.0452(19) 0.0410(17) -0.0008(14) -0.0022(13) 0.0213(15)
C21 0.0307(16) 0.0515(19) 0.0351(16) -0.0032(14) 0.0022(12) 0.0224(15)
C22 0.0362(17) 0.0398(17) 0.0370(16) -0.0048(13) -0.0045(13) 0.0181(14)
C23 0.0339(17) 0.0459(19) 0.0352(16) -0.0027(13) 0.0039(13) 0.0142(15)
C24 0.0272(16) 0.057(2) 0.0458(18) -0.0046(15) 0.0042(13) 0.0214(15)
C25 0.040(2) 0.082(3) 0.053(2) 0.0102(19) 0.0034(16) 0.039(2)
C26 0.0401(19) 0.079(3) 0.0396(18) 0.0145(17) 0.0090(14) 0.0335(19)
C27 0.0283(17) 0.054(2) 0.058(2) -0.0041(16) 0.0104(15) 0.0197(16)
C28 0.0358(19) 0.073(3) 0.060(2) -0.0146(19) 0.0060(17) 0.0213(19)
C29 0.044(2) 0.083(4) 0.095(3) -0.030(3) 0.011(2) 0.014(2)
C30 0.052(3) 0.057(3) 0.136(5) -0.028(3) 0.035(3) 0.006(2)
C31 0.060(3) 0.054(3) 0.127(4) 0.011(3) 0.041(3) 0.025(2)
C32 0.048(2) 0.060(3) 0.084(3) 0.003(2) 0.0174(19) 0.029(2)
C33 0.0312(16) 0.0463(19) 0.0434(18) 0.0081(14) 0.0048(13) 0.0207(15)
C34 0.0310(17) 0.051(2) 0.0518(19) -0.0030(16) 0.0010(14) 0.0196(15)
C35 0.0377(19) 0.050(2) 0.059(2) 0.0044(16) 0.0085(15) 0.0242(16)
C36 0.0402(19) 0.056(2) 0.052(2) 0.0194(16) 0.0133(15) 0.0321(17)
C37 0.0327(17) 0.055(2) 0.0387(17) 0.0143(15) 0.0056(13) 0.0222(16)
C38 0.0326(17) 0.0494(19) 0.0412(17) 0.0082(14) 0.0027(13) 0.0217(15)
C39 0.048(2) 0.066(3) 0.094(3) -0.016(2) 0.007(2) 0.033(2)
C43 0.043(2) 0.082(3) 0.049(2) 0.0035(18) -0.0070(16) 0.041(2)
C47 0.0406(19) 0.061(2) 0.053(2) 0.0081(18) 0.0049(15) 0.0328(18)
C48 0.069(3) 0.112(4) 0.074(3) 0.031(3) 0.022(2) 0.071(3)

loop_
_atom_type_symbol
_atom_type_description
_atom_type_scat_dispersion_real
_atom_type_scat_dispersion_imag
_atom_type_scat_source
C C 0.0033 0.0016 'International Tables Vol C Tables 4.2.6.8 and 6.1.1.4'
H H 0.0000 0.0000 'International Tables Vol C Tables 4.2.6.8 and 6.1.1.4'
N N 0.0061 0.0033 'International Tables Vol C Tables 4.2.6.8 and 6.1.1.4'
O O 0.0106 0.0060 'International Tables Vol C Tables 4.2.6.8 and 6.1.1.4'

loop_
_geom_angle_atom_site_label_1
_geom_angle_atom_site_label_2
_geom_angle_atom_site_label_3
_geom_angle
_geom_angle_site_symmetry_1
_geom_angle_site_symmetry_3
_geom_angle_publ_flag
C20 N1 C17 111.3(3) . . ?
C20 N1 H1 124.4 . . ?
C17 N1 H1 124.4 . . ?
C15A O1 C1 116.1(5) . . ?
C15C O1 C1 110.3(8) . . ?
C1 O1 C15B 130.2(12) . . ?
C47 O3 C36 120.9(3) . . ?
C6 C1 C2 123.3(4) . . ?
C6 C1 O1 118.5(4) . . ?
C2 C1 O1 118.2(4) . . ?
C1 C2 C3 116.8(3) . . ?
C1 C2 C7A 117.6(5) . . ?
C3 C2 C7A 125.3(5) . . ?
C1 C2 C7B 132.1(5) . . ?
C3 C2 C7B 110.1(5) . . ?
C4 C3 C2 122.2(3) . . ?
C4 C3 H3 118.9 . . ?
C2 C3 H3 118.9 . . ?
C5 C4 C3 117.4(3) . . ?
C5 C4 C17 120.1(3) . . ?
C3 C4 C17 122.5(3) . . ?
C4 C5 C6 123.0(3) . . ?
C4 C5 H5 118.5 . . ?
C6 C5 H5 118.5 . . ?
C1 C6 C5 116.9(4) . . ?
C1 C6 C11 123.4(4) . . ?
C5 C6 C11 119.6(4) . . ?
C2 C7A C10A 110.0(7) . . ?
C2 C7A C9A 119.6(9) . . ?
C10A C7A C9A 113.2(10) . . ?
C2 C7A C8A 117.9(7) . . ?
C10A C7A C8A 98.2(9) . . ?
C9A C7A C8A 95.4(10) . . ?
C7A C8A H8A1 109.5 . . ?
C7A C8A H8A2 109.5 . . ?
H8A1 C8A H8A2 109.5 . . ?
C7A C8A H8A3 109.5 . . ?
H8A1 C8A H8A3 109.5 . . ?
H8A2 C8A H8A3 109.5 . . ?
C7A C9A H9A1 109.5 . . ?
C7A C9A H9A2 109.5 . . ?
H9A1 C9A H9A2 109.5 . . ?
C7A C9A H9A3 109.5 . . ?
H9A1 C9A H9A3 109.5 . . ?
H9A2 C9A H9A3 109.5 . . ?
C7A C10A H10A 109.5 . . ?
C7A C10A H10B 109.5 . . ?
H10A C10A H10B 109.5 . . ?
C7A C10A H10C 109.5 . . ?
H10A C10A H10C 109.5 . . ?
H10B C10A H10C 109.5 . . ?
C10B C7B C9B 114.9(9) . . ?
C10B C7B C8B 104.6(9) . . ?
C9B C7B C8B 109.9(9) . . ?
C10B C7B C2 119.0(8) . . ?
C9B C7B C2 105.4(6) . . ?
C8B C7B C2 102.1(8) . . ?
C7B C8B H8B1 109.5 . . ?
C7B C8B H8B2 109.5 . . ?
H8B1 C8B H8B2 109.5 . . ?
C7B C8B H8B3 109.5 . . ?
H8B1 C8B H8B3 109.5 . . ?
H8B2 C8B H8B3 109.5 . . ?
C7B C9B H9B1 109.5 . . ?
C7B C9B H9B2 109.5 . . ?
H9B1 C9B H9B2 109.5 . . ?
C7B C9B H9B3 109.5 . . ?
H9B1 C9B H9B3 109.5 . . ?
H9B2 C9B H9B3 109.5 . . ?
C7B C10B H10D 109.5 . . ?
C7B C10B H10E 109.5 . . ?
H10D C10B H10E 109.5 . . ?
C7B C10B H10F 109.5 . . ?
H10D C10B H10F 109.5 . . ?
H10E C10B H10F 109.5 . . ?
C12 C11 C13 107.8(5) . . ?
C12 C11 C14 107.1(5) . . ?
C13 C11 C14 109.7(4) . . ?
C12 C11 C6 111.5(4) . . ?
C13 C11 C6 112.2(5) . . ?
C14 C11 C6 108.5(4) . . ?
C11 C12 H12A 109.5 . . ?
C11 C12 H12B 109.5 . . ?
H12A C12 H12B 109.5 . . ?
C11 C12 H12C 109.5 . . ?
H12A C12 H12C 109.5 . . ?
H12B C12 H12C 109.5 . . ?
C11 C13 H13A 109.5 . . ?
C11 C13 H13B 109.5 . . ?
H13A C13 H13B 109.5 . . ?
C11 C13 H13C 109.5 . . ?
H13A C13 H13C 109.5 . . ?
H13B C13 H13C 109.5 . . ?
C11 C14 H14A 109.5 . . ?
C11 C14 H14B 109.5 . . ?
H14A C14 H14B 109.5 . . ?
C11 C14 H14C 109.5 . . ?
H14A C14 H14C 109.5 . . ?
H14B C14 H14C 109.5 . . ?
O2A C15A O1 124.6(8) . . ?
O2A C15A C16A 125.8(9) . . ?
O1 C15A C16A 109.4(8) . . ?
C15A C16A H16A 109.5 . . ?
C15A C16A H16B 109.5 . . ?
H16A C16A H16B 109.5 . . ?
C15A C16A H16C 109.5 . . ?
H16A C16A H16C 109.5 . . ?
H16B C16A H16C 109.5 . . ?
O2B C15B C16B 135(3) . . ?
O2B C15B O1 114(2) . . ?
C16B C15B O1 111(3) . . ?
C15B C16B H16D 109.5 . . ?
C15B C16B H16E 109.5 . . ?
H16D C16B H16E 109.5 . . ?
C15B C16B H16F 109.5 . . ?
H16D C16B H16F 109.5 . . ?
H16E C16B H16F 109.5 . . ?
O2C C15C O1 126.7(17) . . ?
O2C C15C C16C 130.2(19) . . ?
O1 C15C C16C 102.3(15) . . ?
C15C C16C H16G 109.5 . . ?
C15C C16C H16H 109.5 . . ?
H16G C16C H16H 109.5 . . ?
C15C C16C H16I 109.5 . . ?
H16G C16C H16I 109.5 . . ?
H16H C16C H16I 109.5 . . ?
N1 C17 C18 106.4(3) . . ?
N1 C17 C4 119.1(3) . . ?
C18 C17 C4 134.5(3) . . ?
C17 C18 C19 107.8(3) . . ?
C17 C18 C21 128.6(3) . . ?
C19 C18 C21 123.5(3) . . ?
C20 C19 C18 107.4(3) . . ?
C20 C19 C27 126.0(3) . . ?
C18 C19 C27 126.6(3) . . ?
N1 C20 C19 107.2(3) . . ?
N1 C20 C33 120.1(3) . . ?
C19 C20 C33 132.6(3) . . ?
C26 C21 C22 118.3(3) . . ?
C26 C21 C18 122.1(3) . . ?
C22 C21 C18 119.6(3) . . ?
C23 C22 C21 120.8(3) . . ?
C23 C22 H22 119.6 . . ?
C21 C22 H22 119.6 . . ?
C24 C23 C22 120.1(3) . . ?
C24 C23 H23 120.0 . . ?
C22 C23 H23 120.0 . . ?
C25 C24 C23 119.7(3) . . ?
C25 C24 H24 120.1 . . ?
C23 C24 H24 120.1 . . ?
C24 C25 C26 120.4(3) . . ?
C24 C25 H25 119.8 . . ?
C26 C25 H25 119.8 . . ?
C25 C26 C21 120.6(3) . . ?
C25 C26 H26 119.7 . . ?
C21 C26 H26 119.7 . . ?
C32 C27 C28 118.6(4) . . ?
C32 C27 C19 120.8(3) . . ?
C28 C27 C19 120.6(3) . . ?
C29 C28 C27 120.8(5) . . ?
C29 C28 H28 119.6 . . ?
C27 C28 H28 119.6 . . ?
C28 C29 C30 120.2(5) . . ?
C28 C29 H29 119.9 . . ?
C30 C29 H29 119.9 . . ?
C29 C30 C31 120.5(4) . . ?
C29 C30 H30 119.7 . . ?
C31 C30 H30 119.7 . . ?
C30 C31 C32 119.0(5) . . ?
C30 C31 H31 120.5 . . ?
C32 C31 H31 120.5 . . ?
C27 C32 C31 120.8(5) . . ?
C27 C32 H32 119.6 . . ?
C31 C32 H32 119.6 . . ?
C34 C33 C38 118.8(3) . . ?
C34 C33 C20 122.5(3) . . ?
C38 C33 C20 118.6(3) . . ?
C35 C34 C33 122.8(3) . . ?
C35 C34 H34 118.6 . . ?
C33 C34 H34 118.6 . . ?
C34 C35 C36 116.0(3) . . ?
C34 C35 C39 118.1(3) . . ?
C36 C35 C39 125.9(3) . . ?
C37 C36 C35 123.9(3) . . ?
C37 C36 O3 117.0(3) . . ?
C35 C36 O3 118.8(3) . . ?
C38 C37 C36 116.2(3) . . ?
C38 C37 C43 117.7(3) . . ?
C36 C37 C43 126.1(3) . . ?
C33 C38 C37 122.2(3) . . ?
C33 C38 H38 118.9 . . ?
C37 C38 H38 118.9 . . ?
C40A C39 C41A 112.5(7) . . ?
C42B C39 C35 116.5(6) . . ?
C40A C39 C35 111.3(4) . . ?
C41A C39 C35 117.1(5) . . ?
C42B C39 C40B 111.1(7) . . ?
C35 C39 C40B 113.0(5) . . ?
C40A C39 C42A 107.3(6) . . ?
C41A C39 C42A 102.4(6) . . ?
C35 C39 C42A 105.0(5) . . ?
C42B C39 C41B 105.5(8) . . ?
C35 C39 C41B 105.6(6) . . ?
C40B C39 C41B 103.9(7) . . ?
C39 C40A H40A 109.5 . . ?
C39 C40A H40B 109.5 . . ?
H40A C40A H40B 109.5 . . ?
C39 C40A H40C 109.5 . . ?
H40A C40A H40C 109.5 . . ?
H40B C40A H40C 109.5 . . ?
C39 C41A H41A 109.5 . . ?
C39 C41A H41B 109.5 . . ?
H41A C41A H41B 109.5 . . ?
C39 C41A H41C 109.5 . . ?
H41A C41A H41C 109.5 . . ?
H41B C41A H41C 109.5 . . ?
C39 C42A H42A 109.5 . . ?
C39 C42A H42B 109.5 . . ?
H42A C42A H42B 109.5 . . ?
C39 C42A H42C 109.5 . . ?
H42A C42A H42C 109.5 . . ?
H42B C42A H42C 109.5 . . ?
C39 C40B H40D 109.5 . . ?
C39 C40B H40E 109.5 . . ?
H40D C40B H40E 109.5 . . ?
C39 C40B H40F 109.5 . . ?
H40D C40B H40F 109.5 . . ?
H40E C40B H40F 109.5 . . ?
C39 C41B H41D 109.5 . . ?
C39 C41B H41E 109.5 . . ?
H41D C41B H41E 109.5 . . ?
C39 C41B H41F 109.5 . . ?
H41D C41B H41F 109.5 . . ?
H41E C41B H41F 109.5 . . ?
C39 C42B H42D 109.5 . . ?
C39 C42B H42E 109.5 . . ?
H42D C42B H42E 109.5 . . ?
C39 C42B H42F 109.5 . . ?
H42D C42B H42F 109.5 . . ?
H42E C42B H42F 109.5 . . ?
C44A C43 C46A 102.5(8) . . ?
C45B C43 C46B 122.0(13) . . ?
C45C C43 C37 115.9(7) . . ?
C45B C43 C37 111.1(8) . . ?
C44A C43 C37 117.6(6) . . ?
C46A C43 C37 110.7(5) . . ?
C46B C43 C37 105.0(9) . . ?
C45C C43 C44C 114.1(10) . . ?
C37 C43 C44C 104.9(8) . . ?
C44A C43 C45A 111.8(8) . . ?
C46A C43 C45A 107.3(8) . . ?
C37 C43 C45A 106.5(4) . . ?
C45B C43 C44B 106.0(11) . . ?
C46B C43 C44B 97.9(11) . . ?
C37 C43 C44B 114.7(6) . . ?
C45C C43 C46C 103.4(8) . . ?
C37 C43 C46C 112.4(4) . . ?
C44C C43 C46C 105.9(8) . . ?
C43 C44A H44A 109.5 . . ?
C43 C44A H44B 109.5 . . ?
H44A C44A H44B 109.5 . . ?
C43 C44A H44C 109.5 . . ?
H44A C44A H44C 109.5 . . ?
H44B C44A H44C 109.5 . . ?
C43 C45A H45A 109.5 . . ?
C43 C45A H45B 109.5 . . ?
H45A C45A H45B 109.5 . . ?
C43 C45A H45C 109.5 . . ?
H45A C45A H45C 109.5 . . ?
H45B C45A H45C 109.5 . . ?
C43 C46A H46A 109.5 . . ?
C43 C46A H46B 109.5 . . ?
H46A C46A H46B 109.5 . . ?
C43 C46A H46C 109.5 . . ?
H46A C46A H46C 109.5 . . ?
H46B C46A H46C 109.5 . . ?
C43 C44B H44D 109.5 . . ?
C43 C44B H44E 109.5 . . ?
H44D C44B H44E 109.5 . . ?
C43 C44B H44F 109.5 . . ?
H44D C44B H44F 109.5 . . ?
H44E C44B H44F 109.5 . . ?
C43 C45B H45D 109.5 . . ?
C43 C45B H45E 109.5 . . ?
H45D C45B H45E 109.5 . . ?
C43 C45B H45F 109.5 . . ?
H45D C45B H45F 109.5 . . ?
H45E C45B H45F 109.5 . . ?
C43 C46B H46D 109.5 . . ?
C43 C46B H46E 109.5 . . ?
H46D C46B H46E 109.5 . . ?
C43 C46B H46F 109.5 . . ?
H46D C46B H46F 109.5 . . ?
H46E C46B H46F 109.5 . . ?
C43 C44C H44G 109.5 . . ?
C43 C44C H44H 109.5 . . ?
H44G C44C H44H 109.5 . . ?
C43 C44C H44I 109.5 . . ?
H44G C44C H44I 109.5 . . ?
H44H C44C H44I 109.5 . . ?
C43 C45C H45G 109.5 . . ?
C43 C45C H45H 109.5 . . ?
H45G C45C H45H 109.5 . . ?
C43 C45C H45I 109.5 . . ?
H45G C45C H45I 109.5 . . ?
H45H C45C H45I 109.5 . . ?
C43 C46C H46G 109.5 . . ?
C43 C46C H46H 109.5 . . ?
H46G C46C H46H 109.5 . . ?
C43 C46C H46I 109.5 . . ?
H46G C46C H46I 109.5 . . ?
H46H C46C H46I 109.5 . . ?
O4 C47 O3 123.2(3) . . ?
O4 C47 C48 126.3(3) . . ?
O3 C47 C48 110.5(3) . . ?
C47 C48 H48A 109.5 . . ?
C47 C48 H48B 109.5 . . ?
H48A C48 H48B 109.5 . . ?
C47 C48 H48C 109.5 . . ?
H48A C48 H48C 109.5 . . ?
H48B C48 H48C 109.5 . . ?
C62 C61 H61A 109.5 . . ?
C62 C61 H61B 109.5 . . ?
H61A C61 H61B 109.5 . . ?
C62 C61 H61C 109.5 . . ?
H61A C61 H61C 109.5 . . ?
H61B C61 H61C 109.5 . . ?
C61 C62 C63 127(2) . . ?
C61 C62 H62A 105.7 . . ?
C63 C62 H62A 105.7 . . ?
C61 C62 H62B 105.7 . . ?
C63 C62 H62B 105.7 . . ?
H62A C62 H62B 106.1 . . ?
C62 C63 C64 123(3) . . ?
C62 C63 H63A 106.7 . . ?
C64 C63 H63A 106.7 . . ?
C62 C63 H63B 106.7 . . ?
C64 C63 H63B 106.7 . . ?
H63A C63 H63B 106.6 . . ?
C63 C64 C65 117(3) . . ?
C63 C64 H64A 108.0 . . ?
C65 C64 H64A 108.0 . . ?
C63 C64 H64B 108.0 . . ?
C65 C64 H64B 108.0 . . ?
H64A C64 H64B 107.3 . . ?
C66 C65 C64 82(3) . . ?
C66 C65 H65A 114.9 . . ?
C64 C65 H65A 114.9 . . ?
C66 C65 H65B 114.9 . . ?
C64 C65 H65B 114.9 . . ?
H65A C65 H65B 112.0 . . ?
C65 C66 H66A 109.5 . . ?
C65 C66 H66B 109.5 . . ?
H66A C66 H66B 109.5 . . ?
C65 C66 H66C 109.5 . . ?
H66A C66 H66C 109.5 . . ?
H66B C66 H66C 109.5 . . ?

loop_
_geom_bond_atom_site_label_1
_geom_bond_atom_site_label_2
_geom_bond_distance
_geom_bond_site_symmetry_2
_geom_bond_publ_flag
N1 C20 1.373(4) . ?
N1 C17 1.379(4) . ?
N1 H1 0.8800 . ?
O1 C15A 1.380(10) . ?
O1 C15C 1.41(2) . ?
O1 C1 1.420(5) . ?
O1 C15B 1.45(3) . ?
O3 C47 1.353(4) . ?
O3 C36 1.414(4) . ?
O4 C47 1.194(4) . ?
C1 C6 1.379(6) . ?
C1 C2 1.395(6) . ?
C2 C3 1.400(5) . ?
C2 C7A 1.492(9) . ?
C2 C7B 1.636(10) . ?
C3 C4 1.391(5) . ?
C3 H3 0.9500 . ?
C4 C5 1.388(5) . ?
C4 C17 1.460(5) . ?
C5 C6 1.389(5) . ?
C5 H5 0.9500 . ?
C6 C11 1.553(6) . ?
C7A C10A 1.507(16) . ?
C7A C9A 1.515(17) . ?
C7A C8A 1.566(14) . ?
C8A H8A1 0.9800 . ?
C8A H8A2 0.9800 . ?
C8A H8A3 0.9800 . ?
C9A H9A1 0.9800 . ?
C9A H9A2 0.9800 . ?
C9A H9A3 0.9800 . ?
C10A H10A 0.9800 . ?
C10A H10B 0.9800 . ?
C10A H10C 0.9800 . ?
C7B C10B 1.338(14) . ?
C7B C9B 1.502(12) . ?
C7B C8B 1.524(17) . ?
C8B H8B1 0.9800 . ?
C8B H8B2 0.9800 . ?
C8B H8B3 0.9800 . ?
C9B H9B1 0.9800 . ?
C9B H9B2 0.9800 . ?
C9B H9B3 0.9800 . ?
C10B H10D 0.9800 . ?
C10B H10E 0.9800 . ?
C10B H10F 0.9800 . ?
C11 C12 1.526(8) . ?
C11 C13 1.540(7) . ?
C11 C14 1.550(6) . ?
C12 H12A 0.9800 . ?
C12 H12B 0.9800 . ?
C12 H12C 0.9800 . ?
C13 H13A 0.9800 . ?
C13 H13B 0.9800 . ?
C13 H13C 0.9800 . ?
C14 H14A 0.9800 . ?
C14 H14B 0.9800 . ?
C14 H14C 0.9800 . ?
O2A C15A 1.199(10) . ?
C15A C16A 1.482(14) . ?
C16A H16A 0.9800 . ?
C16A H16B 0.9800 . ?
C16A H16C 0.9800 . ?
O2B C15B 1.18(3) . ?
C15B C16B 1.44(5) . ?
C16B H16D 0.9800 . ?
C16B H16E 0.9800 . ?
C16B H16F 0.9800 . ?
O2C C15C 1.13(2) . ?
C15C C16C 1.58(3) . ?
C16C H16G 0.9800 . ?
C16C H16H 0.9800 . ?
C16C H16I 0.9800 . ?
C17 C18 1.392(5) . ?
C18 C19 1.434(5) . ?
C18 C21 1.490(4) . ?
C19 C20 1.383(4) . ?
C19 C27 1.471(5) . ?
C20 C33 1.468(4) . ?
C21 C26 1.387(5) . ?
C21 C22 1.389(4) . ?
C22 C23 1.383(4) . ?
C22 H22 0.9500 . ?
C23 C24 1.375(5) . ?
C23 H23 0.9500 . ?
C24 C25 1.374(5) . ?
C24 H24 0.9500 . ?
C25 C26 1.383(5) . ?
C25 H25 0.9500 . ?
C26 H26 0.9500 . ?
C27 C32 1.390(6) . ?
C27 C28 1.394(5) . ?
C28 C29 1.369(6) . ?
C28 H28 0.9500 . ?
C29 C30 1.375(8) . ?
C29 H29 0.9500 . ?
C30 C31 1.387(8) . ?
C30 H30 0.9500 . ?
C31 C32 1.393(6) . ?
C31 H31 0.9500 . ?
C32 H32 0.9500 . ?
C33 C34 1.385(5) . ?
C33 C38 1.391(5) . ?
C34 C35 1.384(5) . ?
C34 H34 0.9500 . ?
C35 C36 1.410(5) . ?
C35 C39 1.543(5) . ?
C36 C37 1.403(5) . ?
C37 C38 1.392(5) . ?
C37 C43 1.543(5) . ?
C38 H38 0.9500 . ?
C39 C42B 1.447(12) . ?
C39 C40A 1.455(9) . ?
C39 C41A 1.465(11) . ?
C39 C40B 1.553(10) . ?
C39 C42A 1.646(11) . ?
C39 C41B 1.670(16) . ?
C40A H40A 0.9800 . ?
C40A H40B 0.9800 . ?
C40A H40C 0.9800 . ?
C41A H41A 0.9800 . ?
C41A H41B 0.9800 . ?
C41A H41C 0.9800 . ?
C42A H42A 0.9800 . ?
C42A H42B 0.9800 . ?
C42A H42C 0.9800 . ?
C40B H40D 0.9800 . ?
C40B H40E 0.9800 . ?
C40B H40F 0.9800 . ?
C41B H41D 0.9800 . ?
C41B H41E 0.9800 . ?
C41B H41F 0.9800 . ?
C42B H42D 0.9800 . ?
C42B H42E 0.9800 . ?
C42B H42F 0.9800 . ?
C43 C45C 1.399(14) . ?
C43 C45B 1.409(19) . ?
C43 C44A 1.436(12) . ?
C43 C46A 1.517(11) . ?
C43 C46B 1.52(2) . ?
C43 C44C 1.599(19) . ?
C43 C45A 1.654(12) . ?
C43 C44B 1.655(17) . ?
C43 C46C 1.683(12) . ?
C44A H44A 0.9800 . ?
C44A H44B 0.9800 . ?
C44A H44C 0.9800 . ?
C45A H45A 0.9800 . ?
C45A H45B 0.9800 . ?
C45A H45C 0.9800 . ?
C46A H46A 0.9800 . ?
C46A H46B 0.9800 . ?
C46A H46C 0.9800 . ?
C44B H44D 0.9800 . ?
C44B H44E 0.9800 . ?
C44B H44F 0.9800 . ?
C45B H45D 0.9800 . ?
C45B H45E 0.9800 . ?
C45B H45F 0.9800 . ?
C46B H46D 0.9800 . ?
C46B H46E 0.9800 . ?
C46B H46F 0.9800 . ?
C44C H44G 0.9800 . ?
C44C H44H 0.9800 . ?
C44C H44I 0.9800 . ?
C45C H45G 0.9800 . ?
C45C H45H 0.9800 . ?
C45C H45I 0.9800 . ?
C46C H46G 0.9800 . ?
C46C H46H 0.9800 . ?
C46C H46I 0.9800 . ?
C47 C48 1.485(5) . ?
C48 H48A 0.9800 . ?
C48 H48B 0.9800 . ?
C48 H48C 0.9800 . ?
C61 C62 1.381(15) . ?
C61 H61A 0.9800 . ?
C61 H61B 0.9800 . ?
C61 H61C 0.9800 . ?
C62 C63 1.510(17) . ?
C62 H62A 0.9900 . ?
C62 H62B 0.9900 . ?
C63 C64 1.531(18) . ?
C63 H63A 0.9900 . ?
C63 H63B 0.9900 . ?
C64 C65 1.554(19) . ?
C64 H64A 0.9900 . ?
C64 H64B 0.9900 . ?
C65 C66 1.549(19) . ?
C65 H65A 0.9900 . ?
C65 H65B 0.9900 . ?
C66 H66A 0.9800 . ?
C66 H66B 0.9800 . ?
C66 H66C 0.9800 . ?

loop_
_geom_torsion_atom_site_label_1
_geom_torsion_atom_site_label_2
_geom_torsion_atom_site_label_3
_geom_torsion_atom_site_label_4
_geom_torsion
_geom_torsion_site_symmetry_1
_geom_torsion_site_symmetry_2
_geom_torsion_site_symmetry_3
_geom_torsion_site_symmetry_4
_geom_torsion_publ_flag
C15A O1 C1 C6 81.3(7) . . . . ?
C15C O1 C1 C6 112.9(11) . . . . ?
C15B O1 C1 C6 -97.3(15) . . . . ?
C15A O1 C1 C2 -100.7(7) . . . . ?
C15C O1 C1 C2 -69.0(11) . . . . ?
C15B O1 C1 C2 80.7(15) . . . . ?
C6 C1 C2 C3 -6.6(6) . . . . ?
O1 C1 C2 C3 175.4(3) . . . . ?
C6 C1 C2 C7A 178.8(5) . . . . ?
O1 C1 C2 C7A 0.8(6) . . . . ?
C6 C1 C2 C7B 160.8(6) . . . . ?
O1 C1 C2 C7B -17.1(8) . . . . ?
C1 C2 C3 C4 2.3(5) . . . . ?
C7A C2 C3 C4 176.5(5) . . . . ?
C7B C2 C3 C4 -167.8(5) . . . . ?
C2 C3 C4 C5 2.6(5) . . . . ?
C2 C3 C4 C17 -175.4(3) . . . . ?
C3 C4 C5 C6 -3.9(5) . . . . ?
C17 C4 C5 C6 174.2(3) . . . . ?
C2 C1 C6 C5 5.5(5) . . . . ?
O1 C1 C6 C5 -176.5(3) . . . . ?
C2 C1 C6 C11 -171.4(4) . . . . ?
O1 C1 C6 C11 6.6(5) . . . . ?
C4 C5 C6 C1 -0.1(5) . . . . ?
C4 C5 C6 C11 177.0(3) . . . . ?
C1 C2 C7A C10A 172.2(8) . . . . ?
C3 C2 C7A C10A -1.9(10) . . . . ?
C1 C2 C7A C9A -54.2(11) . . . . ?
C3 C2 C7A C9A 131.7(9) . . . . ?
C1 C2 C7A C8A 60.9(8) . . . . ?
C3 C2 C7A C8A -113.2(8) . . . . ?
C1 C2 C7B C10B -166.3(7) . . . . ?
C3 C2 C7B C10B 1.8(10) . . . . ?
C1 C2 C7B C9B -35.5(10) . . . . ?
C3 C2 C7B C9B 132.6(6) . . . . ?
C1 C2 C7B C8B 79.2(9) . . . . ?
C3 C2 C7B C8B -112.7(8) . . . . ?
C1 C6 C11 C12 174.7(4) . . . . ?
C5 C6 C11 C12 -2.2(6) . . . . ?
C1 C6 C11 C13 -64.4(5) . . . . ?
C5 C6 C11 C13 118.8(5) . . . . ?
C1 C6 C11 C14 57.0(6) . . . . ?
C5 C6 C11 C14 -119.9(4) . . . . ?
C1 O1 C15A O2A 9.3(13) . . . . ?
C1 O1 C15A C16A -176.1(7) . . . . ?
C1 O1 C15B O2B 9(3) . . . . ?
C1 O1 C15B C16B -177(2) . . . . ?
C1 O1 C15C O2C -19(3) . . . . ?
C1 O1 C15C C16C 170.2(12) . . . . ?
C20 N1 C17 C18 1.1(3) . . . . ?
C20 N1 C17 C4 178.6(3) . . . . ?
C5 C4 C17 N1 -28.4(4) . . . . ?
C3 C4 C17 N1 149.5(3) . . . . ?
C5 C4 C17 C18 148.1(4) . . . . ?
C3 C4 C17 C18 -33.9(5) . . . . ?
N1 C17 C18 C19 0.1(3) . . . . ?
C4 C17 C18 C19 -176.8(3) . . . . ?
N1 C17 C18 C21 176.3(3) . . . . ?
C4 C17 C18 C21 -0.5(6) . . . . ?
C17 C18 C19 C20 -1.2(3) . . . . ?
C21 C18 C19 C20 -177.7(3) . . . . ?
C17 C18 C19 C27 178.4(3) . . . . ?
C21 C18 C19 C27 1.9(5) . . . . ?
C17 N1 C20 C19 -1.9(3) . . . . ?
C17 N1 C20 C33 178.6(3) . . . . ?
C18 C19 C20 N1 1.9(3) . . . . ?
C27 C19 C20 N1 -177.7(3) . . . . ?
C18 C19 C20 C33 -178.7(3) . . . . ?
C27 C19 C20 C33 1.7(6) . . . . ?
C17 C18 C21 C26 72.3(5) . . . . ?
C19 C18 C21 C26 -112.0(4) . . . . ?
C17 C18 C21 C22 -108.6(4) . . . . ?
C19 C18 C21 C22 67.2(4) . . . . ?
C26 C21 C22 C23 -0.3(5) . . . . ?
C18 C21 C22 C23 -179.5(3) . . . . ?
C21 C22 C23 C24 0.0(5) . . . . ?
C22 C23 C24 C25 0.2(5) . . . . ?
C23 C24 C25 C26 -0.2(6) . . . . ?
C24 C25 C26 C21 -0.1(6) . . . . ?
C22 C21 C26 C25 0.4(5) . . . . ?
C18 C21 C26 C25 179.5(3) . . . . ?
C20 C19 C27 C32 52.4(5) . . . . ?
C18 C19 C27 C32 -127.1(4) . . . . ?
C20 C19 C27 C28 -126.8(4) . . . . ?
C18 C19 C27 C28 53.7(5) . . . . ?
C32 C27 C28 C29 -1.4(5) . . . . ?
C19 C27 C28 C29 177.8(3) . . . . ?
C27 C28 C29 C30 0.5(6) . . . . ?
C28 C29 C30 C31 0.1(7) . . . . ?
C29 C30 C31 C32 0.3(7) . . . . ?
C28 C27 C32 C31 1.8(5) . . . . ?
C19 C27 C32 C31 -177.4(3) . . . . ?
C30 C31 C32 C27 -1.3(6) . . . . ?
N1 C20 C33 C34 -148.8(3) . . . . ?
C19 C20 C33 C34 31.8(5) . . . . ?
N1 C20 C33 C38 32.2(4) . . . . ?
C19 C20 C33 C38 -147.2(3) . . . . ?
C38 C33 C34 C35 1.3(5) . . . . ?
C20 C33 C34 C35 -177.7(3) . . . . ?
C33 C34 C35 C36 -2.3(5) . . . . ?
C33 C34 C35 C39 177.5(3) . . . . ?
C34 C35 C36 C37 2.2(5) . . . . ?
C39 C35 C36 C37 -177.5(3) . . . . ?
C34 C35 C36 O3 175.4(3) . . . . ?
C39 C35 C36 O3 -4.4(5) . . . . ?
C47 O3 C36 C37 -94.0(4) . . . . ?
C47 O3 C36 C35 92.4(4) . . . . ?
C35 C36 C37 C38 -1.1(5) . . . . ?
O3 C36 C37 C38 -174.4(3) . . . . ?
C35 C36 C37 C43 178.0(3) . . . . ?
O3 C36 C37 C43 4.7(5) . . . . ?
C34 C33 C38 C37 -0.1(5) . . . . ?
C20 C33 C38 C37 179.0(3) . . . . ?
C36 C37 C38 C33 0.0(4) . . . . ?
C43 C37 C38 C33 -179.1(3) . . . . ?
C34 C35 C39 C42B 125.0(7) . . . . ?
C36 C35 C39 C42B -55.3(8) . . . . ?
C34 C35 C39 C40A -34.7(7) . . . . ?
C36 C35 C39 C40A 145.1(6) . . . . ?
C34 C35 C39 C41A -166.1(6) . . . . ?
C36 C35 C39 C41A 13.7(8) . . . . ?
C34 C35 C39 C40B -5.4(7) . . . . ?
C36 C35 C39 C40B 174.3(6) . . . . ?
C34 C35 C39 C42A 81.1(5) . . . . ?
C36 C35 C39 C42A -99.2(6) . . . . ?
C34 C35 C39 C41B -118.3(7) . . . . ?
C36 C35 C39 C41B 61.4(7) . . . . ?
C38 C37 C43 C45C -121.9(10) . . . . ?
C36 C37 C43 C45C 59.0(11) . . . . ?
C38 C37 C43 C45B -71.3(11) . . . . ?
C36 C37 C43 C45B 109.6(11) . . . . ?
C38 C37 C43 C44A 132.6(8) . . . . ?
C36 C37 C43 C44A -46.5(9) . . . . ?
C38 C37 C43 C46A 15.3(8) . . . . ?
C36 C37 C43 C46A -163.8(8) . . . . ?
C38 C37 C43 C46B 62.3(10) . . . . ?
C36 C37 C43 C46B -116.7(10) . . . . ?
C38 C37 C43 C44C 111.2(9) . . . . ?
C36 C37 C43 C44C -67.8(9) . . . . ?
C38 C37 C43 C45A -101.1(6) . . . . ?
C36 C37 C43 C45A 79.8(6) . . . . ?
C38 C37 C43 C44B 168.5(8) . . . . ?
C36 C37 C43 C44B -10.5(8) . . . . ?
C38 C37 C43 C46C -3.4(7) . . . . ?
C36 C37 C43 C46C 177.6(6) . . . . ?
C36 O3 C47 O4 -4.2(6) . . . . ?
C36 O3 C47 C48 175.2(4) . . . . ?
C61 C62 C63 C64 -173(2) . . . . ?
C62 C63 C64 C65 129(3) . . . . ?
C63 C64 C65 C66 149(3) . . . . ?
